data_4127091
loop_
_publ_author_name
'Robinson, Emily E.'
'Thomson, Regan J.'

_publ_section_title
;
 A Strategy for the Convergent and Stereoselective Assembly of Polycyclic
 Molecules.
;
_journal_name_full 'Journal of the American Chemical Society'
_journal_paper_doi 10.1021/jacs.7b13234
_journal_year 2018
_chemical_absolute_configuration ad
_chemical_formula_moiety 'C16 H24 O2'
_chemical_formula_sum 'C16 H24 O2'
_chemical_formula_weight 248.35
_chemical_name_systematic
;
 ?
;
_space_group_crystal_system monoclinic
_space_group_IT_number 4
_space_group_name_Hall 'P 2yb'
_space_group_name_H-M_alt 'P 1 21 1'
_symmetry_space_group_name_Hall 'P 2yb'
_symmetry_space_group_name_H-M 'P 1 21 1'
_atom_sites_solution_hydrogens geom
_audit_creation_date 2017-06-05
_audit_creation_method
;
Olex2 1.2
(compiled 2015.01.26 svn.r3150 for OlexSys, GUI svn.r4998)
;
_cell_angle_alpha 90
_cell_angle_beta 100.651(5)
_cell_angle_gamma 90
_cell_formula_units_Z 4
_cell_length_a 8.4350(5)
_cell_length_b 9.5257(6)
_cell_length_c 17.6838(12)
_cell_measurement_reflns_used 4849
_cell_measurement_temperature 100(2)
_cell_measurement_theta_max 65.263
_cell_measurement_theta_min 5.090
_cell_volume 1396.40(16)
_computing_cell_refinement 'SAINT v8.34A (Bruker, 2013)'
_computing_data_reduction 'SAINT v8.34A (Bruker, 2013)'
_computing_molecular_graphics 'Olex2 (Dolomanov et al., 2009)'
_computing_publication_material 'Olex2 (Dolomanov et al., 2009)'
_computing_structure_refinement 'ShelXL (Sheldrick, 2008)'
_diffrn_ambient_temperature 100.02
_diffrn_measured_fraction_theta_full 0.937
_diffrn_measured_fraction_theta_max 0.994
_diffrn_measurement_device_type 'Bruker SMART APEX CCD area detector'
_diffrn_radiation_type CuK\a
_diffrn_radiation_wavelength 1.54184
_diffrn_reflns_av_R_equivalents 0.0312
_diffrn_reflns_av_unetI/netI 0.0371
_diffrn_reflns_Laue_measured_fraction_full 0.937
_diffrn_reflns_Laue_measured_fraction_max 0.994
_diffrn_reflns_limit_h_max 9
_diffrn_reflns_limit_h_min -8
_diffrn_reflns_limit_k_max 11
_diffrn_reflns_limit_k_min -11
_diffrn_reflns_limit_l_max 17
_diffrn_reflns_limit_l_min -20
_diffrn_reflns_number 10468
_diffrn_reflns_point_group_measured_fraction_full 0.928
_diffrn_reflns_point_group_measured_fraction_max 0.985
_diffrn_reflns_theta_full 67.684
_diffrn_reflns_theta_max 65.263
_diffrn_reflns_theta_min 2.542
_exptl_absorpt_coefficient_mu 0.591
_exptl_absorpt_correction_T_max 0.7526
_exptl_absorpt_correction_T_min 0.6792
_exptl_absorpt_correction_type multi-scan
_exptl_absorpt_process_details
;
SADABS-2014/5 (Bruker,2014/5) was used for absorption correction.
wR2(int) was 0.0540 before and 0.0419 after correction.
The Ratio of minimum to maximum transmission is 0.9025.
The \l/2 correction factor is 0.00150.
;
_exptl_crystal_colour colourless
_exptl_crystal_density_diffrn 1.181
_exptl_crystal_description plate
_exptl_crystal_F_000 544
_exptl_crystal_size_max 0.116
_exptl_crystal_size_mid 0.065
_exptl_crystal_size_min 0.011
_refine_diff_density_max 0.162
_refine_diff_density_min -0.177
_refine_diff_density_rms 0.035
_refine_ls_abs_structure_details
;
 Flack x determined using 1694 quotients [(I+)-(I-)]/[(I+)+(I-)]
 (Parsons and Flack (2004), Acta Cryst. A60, s61).
;
_refine_ls_abs_structure_Flack -0.04(17)
_refine_ls_extinction_method none
_refine_ls_goodness_of_fit_ref 1.049
_refine_ls_hydrogen_treatment constr
_refine_ls_matrix_type full
_refine_ls_number_parameters 329
_refine_ls_number_reflns 4687
_refine_ls_number_restraints 1
_refine_ls_restrained_S_all 1.048
_refine_ls_R_factor_all 0.0458
_refine_ls_R_factor_gt 0.0368
_refine_ls_shift/su_max 0.000
_refine_ls_shift/su_mean 0.000
_refine_ls_structure_factor_coef Fsqd
_refine_ls_weighting_details 'w=1/[\s^2^(Fo^2^)+(0.0562P)^2^+0.0308P] where P=(Fo^2^+2Fc^2^)/3'
_refine_ls_weighting_scheme calc
_refine_ls_wR_factor_gt 0.0925
_refine_ls_wR_factor_ref 0.0995
_reflns_Friedel_coverage 0.858
_reflns_Friedel_fraction_full 0.918
_reflns_Friedel_fraction_max 0.974
_reflns_number_gt 4042
_reflns_number_total 4687
_reflns_threshold_expression 'I > 2\s(I)'
_cod_data_source_file ja7b13234_si_007.cif
_cod_data_source_block cx0464_0m
_cod_original_cell_volume 1396.40(15)
_cod_database_code 4127091
_shelxl_version_number 2013-4
_shelx_space_group_comment
;
The symmetry employed for this shelxl refinement is uniquely defined
by the following loop, which should always be used as a source of
symmetry information in preference to the above space-group names.
They are only intended as comments.
;
_shelx_estimated_absorpt_t_max 0.994
_shelx_estimated_absorpt_t_min 0.935
_olex2_refinement_description
;
1. Fixed Uiso
 At 1.2 times of:
  All C(H) groups, All C(H,H) groups
 At 1.5 times of:
  All C(H,H,H) groups
2.a Ternary CH refined with riding coordinates:
 C5B(H5B), C6B(H6B), C9B(H9B), C11B(H11B), C15B(H15B), C16B(H16B), C5(H5),
 C6(H6), C9(H9), C11(H11), C15(H15), C16(H16)
2.b Secondary CH2 refined with riding coordinates:
 C2B(H2BA,H2BB), C3B(H3BA,H3BB), C4B(H4BA,H4BB), C8B(H8BA,H8BB), C10B(H10A,
 H10B), C13B(H13A,H13B), C2(H2A,H2B), C3(H3A,H3B), C4(H4A,H4B), C8(H8A,H8B),
 C10(H10C,H10D), C13(H13C,H13D)
2.c Idealised Me refined as rotating group:
 C7B(H7BA,H7BB,H7BC), C12B(H12A,H12B,H12C), C7(H7A,H7B,H7C), C12(H12D,H12E,H12F)
;
_olex2_submission_special_instructions 'No special instructions were received'

loop_
_space_group_symop_operation_xyz
'x, y, z'
'-x, y+1/2, -z'

loop_
_atom_site_label
_atom_site_type_symbol
_atom_site_fract_x
_atom_site_fract_y
_atom_site_fract_z
_atom_site_U_iso_or_equiv
_atom_site_adp_type
_atom_site_occupancy
_atom_site_site_symmetry_order
_atom_site_calc_flag
_atom_site_refinement_flags_posn
O1 O 0.6870(2) 0.85218(19) 0.48366(11) 0.0277(5) Uani 1 1 d .
O2 O 0.5521(2) 0.6050(2) 0.37428(11) 0.0280(5) Uani 1 1 d .
C1B C 0.4445(3) 0.6911(3) 0.36778(15) 0.0203(6) Uani 1 1 d .
C2B C 0.3552(3) 0.7404(3) 0.29064(15) 0.0264(6) Uani 1 1 d .
H2BA H 0.4041 0.6991 0.2490 0.032 Uiso 1 1 calc R
H2BB H 0.3616 0.8439 0.2872 0.032 Uiso 1 1 calc R
C3B C 0.1784(3) 0.6943(3) 0.28187(16) 0.0284(6) Uani 1 1 d .
H3BA H 0.1162 0.7321 0.2331 0.034 Uiso 1 1 calc R
H3BB H 0.1722 0.5906 0.2795 0.034 Uiso 1 1 calc R
C4B C 0.1042(3) 0.7467(3) 0.34933(15) 0.0246(6) Uani 1 1 d .
H4BA H -0.0079 0.7119 0.3435 0.030 Uiso 1 1 calc R
H4BB H 0.1006 0.8506 0.3484 0.030 Uiso 1 1 calc R
C5B C 0.2007(3) 0.6975(3) 0.42690(15) 0.0190(5) Uani 1 1 d .
H5B H 0.2020 0.5926 0.4257 0.023 Uiso 1 1 calc R
C6B C 0.1247(3) 0.7411(3) 0.49656(15) 0.0199(6) Uani 1 1 d .
H6B H 0.0171 0.6942 0.4906 0.024 Uiso 1 1 calc R
C7B C 0.0966(3) 0.8995(3) 0.50211(16) 0.0223(6) Uani 1 1 d .
H7BA H 0.1996 0.9491 0.5062 0.034 Uiso 1 1 calc GR
H7BB H 0.0497 0.9193 0.5477 0.034 Uiso 1 1 calc GR
H7BC H 0.0223 0.9313 0.4560 0.034 Uiso 1 1 calc GR
C8B C 0.2287(3) 0.6844(2) 0.57077(15) 0.0189(5) Uani 1 1 d .
H8BA H 0.1794 0.7118 0.6152 0.023 Uiso 1 1 calc R
H8BB H 0.2306 0.5806 0.5686 0.023 Uiso 1 1 calc R
C9B C 0.4014(3) 0.7396(3) 0.58275(14) 0.0174(5) Uani 1 1 d .
H9B H 0.3978 0.8443 0.5866 0.021 Uiso 1 1 calc R
C10B C 0.5049(3) 0.6832(3) 0.65619(15) 0.0200(6) Uani 1 1 d .
H10A H 0.5109 0.5797 0.6528 0.024 Uiso 1 1 calc R
H10B H 0.4532 0.7067 0.7005 0.024 Uiso 1 1 calc R
C11B C 0.6752(3) 0.7436(3) 0.67001(14) 0.0208(6) Uani 1 1 d .
H11B H 0.6670 0.8473 0.6770 0.025 Uiso 1 1 calc R
C12B C 0.7796(3) 0.6834(3) 0.74274(16) 0.0281(6) Uani 1 1 d .
H12A H 0.7255 0.6977 0.7866 0.042 Uiso 1 1 calc GR
H12B H 0.8843 0.7312 0.7524 0.042 Uiso 1 1 calc GR
H12C H 0.7960 0.5827 0.7357 0.042 Uiso 1 1 calc GR
C13B C 0.7541(3) 0.7180(3) 0.59955(15) 0.0219(6) Uani 1 1 d .
H13A H 0.8572 0.7702 0.6060 0.026 Uiso 1 1 calc R
H13B H 0.7786 0.6168 0.5961 0.026 Uiso 1 1 calc R
C14B C 0.6461(3) 0.7641(2) 0.52614(15) 0.0192(6) Uani 1 1 d .
C15B C 0.4788(3) 0.7011(2) 0.51261(14) 0.0163(5) Uani 1 1 d .
H15B H 0.4902 0.5967 0.5115 0.020 Uiso 1 1 calc R
C16B C 0.3778(3) 0.7471(2) 0.43616(14) 0.0172(5) Uani 1 1 d .
H16B H 0.3786 0.8520 0.4340 0.021 Uiso 1 1 calc R
O3 O 0.6842(2) 0.6128(2) -0.00372(10) 0.0255(4) Uani 1 1 d .
O4 O 0.5437(2) 0.36303(19) -0.10988(11) 0.0269(5) Uani 1 1 d .
C1 C 0.4334(3) 0.4458(3) -0.11592(15) 0.0203(6) Uani 1 1 d .
C2 C 0.3367(3) 0.4888(3) -0.19292(15) 0.0267(6) Uani 1 1 d .
H2A H 0.3796 0.4411 -0.2346 0.032 Uiso 1 1 calc R
H2B H 0.3462 0.5914 -0.1999 0.032 Uiso 1 1 calc R
C3 C 0.1597(3) 0.4492(3) -0.19736(15) 0.0275(6) Uani 1 1 d .
H3A H 0.0952 0.4865 -0.2457 0.033 Uiso 1 1 calc R
H3B H 0.1489 0.3457 -0.1983 0.033 Uiso 1 1 calc R
C4 C 0.0944(3) 0.5080(3) -0.12880(15) 0.0234(6) Uani 1 1 d .
H4A H -0.0185 0.4764 -0.1318 0.028 Uiso 1 1 calc R
H4B H 0.0943 0.6118 -0.1311 0.028 Uiso 1 1 calc R
C5 C 0.1957(3) 0.4600(3) -0.05211(14) 0.0187(5) Uani 1 1 d .
H5 H 0.1951 0.3551 -0.0524 0.022 Uiso 1 1 calc R
C6 C 0.1269(3) 0.5069(3) 0.01873(15) 0.0195(6) Uani 1 1 d .
H6 H 0.0180 0.4629 0.0145 0.023 Uiso 1 1 calc R
C7 C 0.1043(3) 0.6662(3) 0.02361(16) 0.0229(6) Uani 1 1 d .
H7A H 0.0224 0.6974 -0.0198 0.034 Uiso 1 1 calc GR
H7B H 0.2067 0.7134 0.0218 0.034 Uiso 1 1 calc GR
H7C H 0.0694 0.6894 0.0720 0.034 Uiso 1 1 calc GR
C8 C 0.2334(3) 0.4480(3) 0.09121(15) 0.0193(5) Uani 1 1 d .
H8A H 0.1880 0.4759 0.1368 0.023 Uiso 1 1 calc R
H8B H 0.2324 0.3442 0.0885 0.023 Uiso 1 1 calc R
C9 C 0.4071(3) 0.4997(3) 0.10111(14) 0.0180(5) Uani 1 1 d .
H9 H 0.4068 0.6043 0.1061 0.022 Uiso 1 1 calc R
C10 C 0.5152(3) 0.4394(3) 0.17220(14) 0.0190(5) Uani 1 1 d .
H10C H 0.4670 0.4597 0.2180 0.023 Uiso 1 1 calc R
H10D H 0.5207 0.3361 0.1668 0.023 Uiso 1 1 calc R
C11 C 0.6853(3) 0.4994(3) 0.18459(15) 0.0207(6) Uani 1 1 d .
H11 H 0.6779 0.6028 0.1930 0.025 Uiso 1 1 calc R
C12 C 0.7938(3) 0.4372(3) 0.25472(15) 0.0252(6) Uani 1 1 d .
H12D H 0.8018 0.3354 0.2481 0.038 Uiso 1 1 calc GR
H12E H 0.7481 0.4568 0.3007 0.038 Uiso 1 1 calc GR
H12F H 0.9014 0.4792 0.2606 0.038 Uiso 1 1 calc GR
C13 C 0.7586(3) 0.4766(3) 0.11124(15) 0.0220(6) Uani 1 1 d .
H13C H 0.8613 0.5293 0.1164 0.026 Uiso 1 1 calc R
H13D H 0.7831 0.3757 0.1064 0.026 Uiso 1 1 calc R
C14 C 0.6461(3) 0.5243(2) 0.03957(15) 0.0188(5) Uani 1 1 d .
C15 C 0.4786(3) 0.4613(3) 0.02881(14) 0.0174(5) Uani 1 1 d .
H15 H 0.4899 0.3568 0.0275 0.021 Uiso 1 1 calc R
C16 C 0.3734(3) 0.5068(2) -0.04663(14) 0.0171(5) Uani 1 1 d .
H16 H 0.3764 0.6116 -0.0499 0.021 Uiso 1 1 calc R

loop_
_atom_site_aniso_label
_atom_site_aniso_U_11
_atom_site_aniso_U_22
_atom_site_aniso_U_33
_atom_site_aniso_U_23
_atom_site_aniso_U_13
_atom_site_aniso_U_12
O1 0.0228(10) 0.0257(10) 0.0352(12) 0.0065(9) 0.0067(9) -0.0037(8)
O2 0.0312(11) 0.0261(10) 0.0277(11) 0.0006(8) 0.0080(8) 0.0087(9)
C1B 0.0206(13) 0.0167(12) 0.0236(14) -0.0014(10) 0.0045(11) -0.0032(11)
C2B 0.0344(16) 0.0249(14) 0.0207(14) -0.0011(11) 0.0077(12) 0.0017(12)
C3B 0.0305(15) 0.0295(15) 0.0227(15) -0.0007(11) -0.0018(12) 0.0034(12)
C4B 0.0208(14) 0.0261(14) 0.0248(14) -0.0019(11) -0.0014(11) 0.0031(11)
C5B 0.0187(13) 0.0161(12) 0.0209(13) -0.0001(10) 0.0003(10) 0.0000(10)
C6B 0.0131(12) 0.0199(13) 0.0265(14) -0.0006(11) 0.0032(10) -0.0004(10)
C7B 0.0182(13) 0.0221(14) 0.0270(14) -0.0004(11) 0.0050(11) 0.0012(10)
C8B 0.0193(13) 0.0152(12) 0.0234(14) -0.0012(10) 0.0068(11) -0.0011(10)
C9B 0.0182(13) 0.0145(12) 0.0192(13) -0.0012(10) 0.0030(10) 0.0006(10)
C10B 0.0212(13) 0.0193(13) 0.0207(13) 0.0005(10) 0.0066(11) 0.0013(11)
C11B 0.0211(14) 0.0188(12) 0.0213(14) -0.0025(11) 0.0007(11) 0.0016(11)
C12B 0.0256(15) 0.0317(15) 0.0250(15) -0.0020(12) -0.0009(12) 0.0046(12)
C13B 0.0144(13) 0.0243(14) 0.0268(14) -0.0025(11) 0.0029(11) -0.0004(11)
C14B 0.0200(13) 0.0156(13) 0.0234(14) -0.0022(11) 0.0078(11) 0.0015(10)
C15B 0.0153(12) 0.0128(11) 0.0205(13) 0.0004(9) 0.0026(10) 0.0008(9)
C16B 0.0197(13) 0.0125(12) 0.0198(13) 0.0000(10) 0.0049(10) -0.0003(10)
O3 0.0230(10) 0.0250(10) 0.0296(10) 0.0035(8) 0.0074(8) -0.0037(8)
O4 0.0287(11) 0.0254(10) 0.0273(10) -0.0009(8) 0.0074(8) 0.0073(9)
C1 0.0205(13) 0.0169(12) 0.0228(14) 0.0003(11) 0.0021(11) -0.0032(11)
C2 0.0302(15) 0.0282(15) 0.0218(14) 0.0003(11) 0.0054(12) 0.0021(12)
C3 0.0275(15) 0.0298(14) 0.0223(14) -0.0006(12) -0.0033(11) 0.0013(12)
C4 0.0202(14) 0.0222(13) 0.0266(15) -0.0015(11) 0.0011(11) 0.0007(11)
C5 0.0175(13) 0.0153(12) 0.0219(14) 0.0006(10) -0.0004(10) -0.0002(10)
C6 0.0133(12) 0.0191(13) 0.0263(14) 0.0006(11) 0.0044(11) -0.0012(10)
C7 0.0192(13) 0.0196(14) 0.0303(15) -0.0007(11) 0.0061(11) 0.0021(10)
C8 0.0180(13) 0.0179(12) 0.0231(14) -0.0004(10) 0.0065(11) -0.0021(10)
C9 0.0180(13) 0.0153(12) 0.0209(14) -0.0002(10) 0.0038(11) 0.0008(10)
C10 0.0204(13) 0.0177(12) 0.0191(13) 0.0008(10) 0.0044(10) 0.0007(10)
C11 0.0211(13) 0.0200(13) 0.0207(14) -0.0022(11) 0.0029(11) -0.0001(11)
C12 0.0201(14) 0.0308(15) 0.0235(14) 0.0000(11) 0.0011(11) -0.0015(11)
C13 0.0140(12) 0.0281(14) 0.0239(14) -0.0014(11) 0.0034(11) -0.0005(11)
C14 0.0214(14) 0.0147(12) 0.0220(13) -0.0035(10) 0.0085(11) 0.0006(10)
C15 0.0158(12) 0.0155(12) 0.0211(13) 0.0008(10) 0.0039(10) 0.0010(10)
C16 0.0182(13) 0.0130(12) 0.0202(13) 0.0004(10) 0.0037(10) 0.0009(10)

loop_
_atom_type_symbol
_atom_type_description
_atom_type_scat_dispersion_real
_atom_type_scat_dispersion_imag
_atom_type_scat_source
C C 0.0181 0.0091 'International Tables Vol C Tables 4.2.6.8 and 6.1.1.4'
H H 0.0000 0.0000 'International Tables Vol C Tables 4.2.6.8 and 6.1.1.4'
O O 0.0492 0.0322 'International Tables Vol C Tables 4.2.6.8 and 6.1.1.4'

loop_
_geom_angle_atom_site_label_1
_geom_angle_atom_site_label_2
_geom_angle_atom_site_label_3
_geom_angle
O2 C1B C2B 122.5(2)
O2 C1B C16B 122.8(2)
C2B C1B C16B 114.4(2)
C1B C2B H2BA 110.0
C1B C2B H2BB 110.0
C1B C2B C3B 108.4(2)
H2BA C2B H2BB 108.4
C3B C2B H2BA 110.0
C3B C2B H2BB 110.0
C2B C3B H3BA 109.4
C2B C3B H3BB 109.4
H3BA C3B H3BB 108.0
C4B C3B C2B 111.0(2)
C4B C3B H3BA 109.4
C4B C3B H3BB 109.4
C3B C4B H4BA 109.2
C3B C4B H4BB 109.2
C3B C4B C5B 111.8(2)
H4BA C4B H4BB 107.9
C5B C4B H4BA 109.2
C5B C4B H4BB 109.2
C4B C5B H5B 107.0
C4B C5B C6B 113.6(2)
C4B C5B C16B 110.1(2)
C6B C5B H5B 107.0
C16B C5B H5B 107.0
C16B C5B C6B 111.6(2)
C5B C6B H6B 107.3
C7B C6B C5B 114.0(2)
C7B C6B H6B 107.3
C7B C6B C8B 111.2(2)
C8B C6B C5B 109.3(2)
C8B C6B H6B 107.3
C6B C7B H7BA 109.5
C6B C7B H7BB 109.5
C6B C7B H7BC 109.5
H7BA C7B H7BB 109.5
H7BA C7B H7BC 109.5
H7BB C7B H7BC 109.5
C6B C8B H8BA 109.2
C6B C8B H8BB 109.2
H8BA C8B H8BB 107.9
C9B C8B C6B 112.2(2)
C9B C8B H8BA 109.2
C9B C8B H8BB 109.2
C8B C9B H9B 108.3
C8B C9B C15B 109.9(2)
C10B C9B C8B 112.3(2)
C10B C9B H9B 108.3
C10B C9B C15B 109.8(2)
C15B C9B H9B 108.3
C9B C10B H10A 109.2
C9B C10B H10B 109.2
C9B C10B C11B 112.2(2)
H10A C10B H10B 107.9
C11B C10B H10A 109.2
C11B C10B H10B 109.2
C10B C11B H11B 107.9
C10B C11B C12B 111.9(2)
C10B C11B C13B 110.3(2)
C12B C11B H11B 107.9
C12B C11B C13B 110.7(2)
C13B C11B H11B 107.9
C11B C12B H12A 109.5
C11B C12B H12B 109.5
C11B C12B H12C 109.5
H12A C12B H12B 109.5
H12A C12B H12C 109.5
H12B C12B H12C 109.5
C11B C13B H13A 109.3
C11B C13B H13B 109.3
H13A C13B H13B 108.0
C14B C13B C11B 111.6(2)
C14B C13B H13A 109.3
C14B C13B H13B 109.3
O1 C14B C13B 122.5(2)
O1 C14B C15B 122.6(2)
C13B C14B C15B 114.8(2)
C9B C15B H15B 107.9
C14B C15B C9B 107.4(2)
C14B C15B H15B 107.9
C14B C15B C16B 112.3(2)
C16B C15B C9B 113.1(2)
C16B C15B H15B 107.9
C1B C16B C5B 107.5(2)
C1B C16B C15B 112.1(2)
C1B C16B H16B 108.3
C5B C16B H16B 108.3
C15B C16B C5B 112.17(19)
C15B C16B H16B 108.3
O4 C1 C2 122.4(2)
O4 C1 C16 122.8(2)
C2 C1 C16 114.7(2)
C1 C2 H2A 109.7
C1 C2 H2B 109.7
C1 C2 C3 109.9(2)
H2A C2 H2B 108.2
C3 C2 H2A 109.7
C3 C2 H2B 109.7
C2 C3 H3A 109.4
C2 C3 H3B 109.4
H3A C3 H3B 108.0
C4 C3 C2 111.2(2)
C4 C3 H3A 109.4
C4 C3 H3B 109.4
C3 C4 H4A 109.3
C3 C4 H4B 109.3
C3 C4 C5 111.7(2)
H4A C4 H4B 107.9
C5 C4 H4A 109.3
C5 C4 H4B 109.3
C4 C5 H5 107.0
C4 C5 C6 113.6(2)
C4 C5 C16 110.1(2)
C6 C5 H5 107.0
C6 C5 C16 111.8(2)
C16 C5 H5 107.0
C5 C6 H6 107.3
C7 C6 C5 113.7(2)
C7 C6 H6 107.3
C8 C6 C5 108.9(2)
C8 C6 H6 107.3
C8 C6 C7 112.1(2)
C6 C7 H7A 109.5
C6 C7 H7B 109.5
C6 C7 H7C 109.5
H7A C7 H7B 109.5
H7A C7 H7C 109.5
H7B C7 H7C 109.5
C6 C8 H8A 109.1
C6 C8 H8B 109.1
H8A C8 H8B 107.9
C9 C8 C6 112.4(2)
C9 C8 H8A 109.1
C9 C8 H8B 109.1
C8 C9 H9 108.3
C8 C9 C15 109.9(2)
C10 C9 C8 112.9(2)
C10 C9 H9 108.3
C10 C9 C15 109.03(19)
C15 C9 H9 108.3
C9 C10 H10C 109.1
C9 C10 H10D 109.1
H10C C10 H10D 107.8
C11 C10 C9 112.5(2)
C11 C10 H10C 109.1
C11 C10 H10D 109.1
C10 C11 H11 107.9
C10 C11 C13 109.8(2)
C12 C11 C10 112.4(2)
C12 C11 H11 107.9
C12 C11 C13 110.8(2)
C13 C11 H11 107.9
C11 C12 H12D 109.5
C11 C12 H12E 109.5
C11 C12 H12F 109.5
H12D C12 H12E 109.5
H12D C12 H12F 109.5
H12E C12 H12F 109.5
C11 C13 H13C 109.2
C11 C13 H13D 109.2
H13C C13 H13D 107.9
C14 C13 C11 112.0(2)
C14 C13 H13C 109.2
C14 C13 H13D 109.2
O3 C14 C13 122.5(2)
O3 C14 C15 122.8(2)
C13 C14 C15 114.5(2)
C9 C15 H15 107.8
C14 C15 C9 107.3(2)
C14 C15 H15 107.8
C14 C15 C16 112.1(2)
C16 C15 C9 113.7(2)
C16 C15 H15 107.8
C1 C16 C5 107.5(2)
C1 C16 H16 108.5
C5 C16 H16 108.5
C15 C16 C1 111.7(2)
C15 C16 C5 111.9(2)
C15 C16 H16 108.5

loop_
_geom_bond_atom_site_label_1
_geom_bond_atom_site_label_2
_geom_bond_distance
O1 C14B 1.218(3)
O2 C1B 1.212(3)
C1B C2B 1.507(4)
C1B C16B 1.522(3)
C2B H2BA 0.9900
C2B H2BB 0.9900
C2B C3B 1.535(4)
C3B H3BA 0.9900
C3B H3BB 0.9900
C3B C4B 1.530(4)
C4B H4BA 0.9900
C4B H4BB 0.9900
C4B C5B 1.533(4)
C5B H5B 1.0000
C5B C6B 1.547(3)
C5B C16B 1.546(3)
C6B H6B 1.0000
C6B C7B 1.533(4)
C6B C8B 1.535(4)
C7B H7BA 0.9800
C7B H7BB 0.9800
C7B H7BC 0.9800
C8B H8BA 0.9900
C8B H8BB 0.9900
C8B C9B 1.526(3)
C9B H9B 1.0000
C9B C10B 1.523(3)
C9B C15B 1.549(3)
C10B H10A 0.9900
C10B H10B 0.9900
C10B C11B 1.524(4)
C11B H11B 1.0000
C11B C12B 1.530(4)
C11B C13B 1.537(3)
C12B H12A 0.9800
C12B H12B 0.9800
C12B H12C 0.9800
C13B H13A 0.9900
C13B H13B 0.9900
C13B C14B 1.507(4)
C14B C15B 1.510(3)
C15B H15B 1.0000
C15B C16B 1.523(4)
C16B H16B 1.0000
O3 C14 1.221(3)
O4 C1 1.209(3)
C1 C2 1.509(4)
C1 C16 1.525(3)
C2 H2A 0.9900
C2 H2B 0.9900
C2 C3 1.528(4)
C3 H3A 0.9900
C3 H3B 0.9900
C3 C4 1.528(4)
C4 H4A 0.9900
C4 H4B 0.9900
C4 C5 1.533(4)
C5 H5 1.0000
C5 C6 1.541(3)
C5 C16 1.550(3)
C6 H6 1.0000
C6 C7 1.533(3)
C6 C8 1.530(4)
C7 H7A 0.9800
C7 H7B 0.9800
C7 H7C 0.9800
C8 H8A 0.9900
C8 H8B 0.9900
C8 C9 1.525(3)
C9 H9 1.0000
C9 C10 1.523(3)
C9 C15 1.555(3)
C10 H10C 0.9900
C10 H10D 0.9900
C10 C11 1.522(4)
C11 H11 1.0000
C11 C12 1.519(4)
C11 C13 1.552(3)
C12 H12D 0.9800
C12 H12E 0.9800
C12 H12F 0.9800
C13 H13C 0.9900
C13 H13D 0.9900
C13 C14 1.506(4)
C14 C15 1.515(4)
C15 H15 1.0000
C15 C16 1.522(3)
C16 H16 1.0000

loop_
_geom_torsion_atom_site_label_1
_geom_torsion_atom_site_label_2
_geom_torsion_atom_site_label_3
_geom_torsion_atom_site_label_4
_geom_torsion
O1 C14B C15B C9B -118.1(3)
O1 C14B C15B C16B 6.9(3)
O2 C1B C2B C3B 115.4(3)
O2 C1B C16B C5B -114.5(3)
O2 C1B C16B C15B 9.2(3)
C1B C2B C3B C4B 54.9(3)
C2B C1B C16B C5B 59.8(3)
C2B C1B C16B C15B -176.5(2)
C2B C3B C4B C5B -56.3(3)
C3B C4B C5B C6B -176.8(2)
C3B C4B C5B C16B 57.2(3)
C4B C5B C6B C7B -55.9(3)
C4B C5B C6B C8B 178.94(19)
C4B C5B C16B C1B -56.5(3)
C4B C5B C16B C15B 179.8(2)
C5B C6B C8B C9B 59.2(3)
C6B C5B C16B C1B 176.30(19)
C6B C5B C16B C15B 52.6(3)
C6B C8B C9B C10B -179.84(19)
C6B C8B C9B C15B -57.3(3)
C7B C6B C8B C9B -67.6(3)
C8B C9B C10B C11B -177.43(19)
C8B C9B C15B C14B 177.46(19)
C8B C9B C15B C16B 53.0(3)
C9B C10B C11B C12B -178.5(2)
C9B C10B C11B C13B -54.8(3)
C9B C15B C16B C1B -172.27(19)
C9B C15B C16B C5B -51.2(3)
C10B C9B C15B C14B -58.6(3)
C10B C9B C15B C16B 176.92(19)
C10B C11B C13B C14B 50.2(3)
C11B C13B C14B O1 121.3(3)
C11B C13B C14B C15B -54.1(3)
C12B C11B C13B C14B 174.6(2)
C13B C14B C15B C9B 57.3(3)
C13B C14B C15B C16B -177.7(2)
C14B C15B C16B C1B 66.0(3)
C14B C15B C16B C5B -172.99(19)
C15B C9B C10B C11B 60.0(3)
C16B C1B C2B C3B -59.0(3)
C16B C5B C6B C7B 69.4(3)
C16B C5B C6B C8B -55.8(3)
O3 C14 C15 C9 -118.1(3)
O3 C14 C15 C16 7.4(3)
O4 C1 C2 C3 119.5(3)
O4 C1 C16 C5 -117.9(3)
O4 C1 C16 C15 5.3(3)
C1 C2 C3 C4 53.2(3)
C2 C1 C16 C5 58.0(3)
C2 C1 C16 C15 -178.9(2)
C2 C3 C4 C5 -55.9(3)
C3 C4 C5 C6 -175.4(2)
C3 C4 C5 C16 58.3(3)
C4 C5 C6 C7 -56.7(3)
C4 C5 C6 C8 177.6(2)
C4 C5 C16 C1 -57.0(3)
C4 C5 C16 C15 -180.0(2)
C5 C6 C8 C9 60.2(3)
C6 C5 C16 C1 175.68(19)
C6 C5 C16 C15 52.7(3)
C6 C8 C9 C10 -178.81(19)
C6 C8 C9 C15 -56.9(3)
C7 C6 C8 C9 -66.4(3)
C8 C9 C10 C11 -176.1(2)
C8 C9 C15 C14 176.0(2)
C8 C9 C15 C16 51.4(3)
C9 C10 C11 C12 -179.0(2)
C9 C10 C11 C13 -55.2(3)
C9 C15 C16 C1 -170.42(19)
C9 C15 C16 C5 -49.8(3)
C10 C9 C15 C14 -59.8(3)
C10 C9 C15 C16 175.61(19)
C10 C11 C13 C14 49.6(3)
C11 C13 C14 O3 122.3(3)
C11 C13 C14 C15 -53.5(3)
C12 C11 C13 C14 174.3(2)
C13 C14 C15 C9 57.7(3)
C13 C14 C15 C16 -176.8(2)
C14 C15 C16 C1 67.6(3)
C14 C15 C16 C5 -171.75(19)
C15 C9 C10 C11 61.6(3)
C16 C1 C2 C3 -56.4(3)
C16 C5 C6 C7 68.7(3)
C16 C5 C6 C8 -57.0(3)
